data_7128072
loop_
_publ_author_name
'Kundu, Gargi'
'Ajithkumar, V. S.'
'Bisai, Milan Kumar'
'Tothadi, Srinu'
'Das, Tamal'
'Vanka, Kumar'
'Sen, Sakya S.'

_publ_section_title
;
 Diverse reactivity of carbenes and silylenes towards fluoropyridines.
;
_journal_issue 36
_journal_name_full 'Chemical communications (Cambridge, England)'
_journal_page_first 4428
_journal_page_last 4431
_journal_paper_doi 10.1039/d1cc01401c
_journal_volume 57
_journal_year 2021
_chemical_formula_moiety 'B C18 F16, C27 H39 N2, 2(C6 H6)'
_chemical_formula_sum 'C57 H51 B F16 N2'
_chemical_formula_weight 1078.80
_space_group_crystal_system triclinic
_space_group_IT_number 2
_space_group_name_Hall '-P 1'
_space_group_name_H-M_alt 'P -1'
_atom_sites_solution_hydrogens geom
_audit_creation_date 2021-02-10
_audit_creation_method
;
Olex2 1.2
(compiled 2018.05.29 svn.r3508 for OlexSys, GUI svn.r5506)
;
_audit_update_record
;
2021-03-12 deposited with the CCDC.	2021-03-25 downloaded from the CCDC.
;
_cell_angle_alpha 83.095(18)
_cell_angle_beta 83.19(2)
_cell_angle_gamma 70.263(12)
_cell_formula_units_Z 2
_cell_length_a 10.350(2)
_cell_length_b 11.9292(18)
_cell_length_c 22.376(12)
_cell_measurement_reflns_used 9956
_cell_measurement_temperature 100(2)
_cell_measurement_theta_max 26.54
_cell_measurement_theta_min 2.22
_cell_volume 2572.5(15)
_computing_cell_refinement 'SAINT v8.37A (Bruker, 2015)'
_computing_data_reduction 'SAINT v8.37A (Bruker, 2015)'
_computing_molecular_graphics 'Olex2 (Dolomanov et al., 2009)'
_computing_publication_material 'Olex2 (Dolomanov et al., 2009)'
_computing_structure_refinement 'ShelXL (Sheldrick, 2015)'
_computing_structure_solution 'SHELXT 2014/5 (Sheldrick, 2014)'
_diffrn_ambient_temperature 100.0
_diffrn_measured_fraction_theta_full 0.999
_diffrn_measured_fraction_theta_max 0.992
_diffrn_measurement_device_type 'Bruker APEX-II CCD'
_diffrn_measurement_method '\f and \w scans'
_diffrn_radiation_type MoK\a
_diffrn_radiation_wavelength 0.71073
_diffrn_reflns_av_R_equivalents 0.0320
_diffrn_reflns_av_unetI/netI 0.0367
_diffrn_reflns_Laue_measured_fraction_full 0.999
_diffrn_reflns_Laue_measured_fraction_max 0.992
_diffrn_reflns_limit_h_max 12
_diffrn_reflns_limit_h_min -12
_diffrn_reflns_limit_k_max 14
_diffrn_reflns_limit_k_min -14
_diffrn_reflns_limit_l_max 28
_diffrn_reflns_limit_l_min -27
_diffrn_reflns_number 36558
_diffrn_reflns_point_group_measured_fraction_full 0.999
_diffrn_reflns_point_group_measured_fraction_max 0.992
_diffrn_reflns_theta_full 25.242
_diffrn_reflns_theta_max 26.587
_diffrn_reflns_theta_min 1.820
_diffrn_standards_number 0
_exptl_absorpt_coefficient_mu 0.121
_exptl_absorpt_correction_T_max 0.7454
_exptl_absorpt_correction_T_min 0.6846
_exptl_absorpt_correction_type none
_exptl_absorpt_process_details
;
SADABS-2014/5 (Bruker,2014/5) was used for absorption correction.
wR2(int) was 0.1618 before and 0.0422 after correction.
The Ratio of minimum to maximum transmission is 0.9184.
The \l/2 correction factor is Not present.
;
_exptl_crystal_density_diffrn 1.393
_exptl_crystal_description block
_exptl_crystal_F_000 1112
_exptl_crystal_size_max 0.22
_exptl_crystal_size_mid 0.12
_exptl_crystal_size_min 0.1
_refine_diff_density_max 0.491
_refine_diff_density_min -0.515
_refine_diff_density_rms 0.062
_refine_ls_extinction_method none
_refine_ls_goodness_of_fit_ref 1.096
_refine_ls_hydrogen_treatment constr
_refine_ls_matrix_type full
_refine_ls_number_parameters 693
_refine_ls_number_reflns 10653
_refine_ls_number_restraints 0
_refine_ls_restrained_S_all 1.096
_refine_ls_R_factor_all 0.0780
_refine_ls_R_factor_gt 0.0620
_refine_ls_shift/su_max 0.004
_refine_ls_shift/su_mean 0.001
_refine_ls_structure_factor_coef Fsqd
_refine_ls_weighting_details 'w=1/[\s^2^(Fo^2^)+(0.0504P)^2^+3.6855P] where P=(Fo^2^+2Fc^2^)/3'
_refine_ls_weighting_scheme calc
_refine_ls_wR_factor_gt 0.1476
_refine_ls_wR_factor_ref 0.1551
_reflns_Friedel_coverage 0.000
_reflns_number_gt 8719
_reflns_number_total 10653
_reflns_threshold_expression 'I > 2\s(I)'
_cod_data_source_file d1cc01401c2.cif
_cod_data_source_block gk241019_0m-auto
_cod_depositor_comments 'Adding full bibliography for 7128070--7128074.cif.'
_cod_database_code 7128072
_shelx_shelxl_version_number 2016/6
_shelx_space_group_comment
;
The symmetry employed for this shelxl refinement is uniquely defined
by the following loop, which should always be used as a source of
symmetry information in preference to the above space-group names.
They are only intended as comments.
;
_shelx_estimated_absorpt_t_max 0.988
_shelx_estimated_absorpt_t_min 0.974
_olex2_refinement_description
;
1. Fixed Uiso
 At 1.2 times of:
  All C(H) groups, All C(H,H) groups
 At 1.5 times of:
  All C(H,H,H) groups
2.a Ternary CH refined with riding coordinates:
 C30(H30), C35(H35), C40(H40), C49(H49)
2.b Secondary CH2 refined with riding coordinates:
 C43(H43A,H43B), C44(H44A,H44B)
2.c Aromatic/amide H refined with riding coordinates:
 C2(H2), C1(H1), C0AA(H0AA), C3(H3), C4(H4), C5(H5), C6(H6), C26(H26),
 C27(H27), C28(H28), C37(H37), C38(H38), C45(H45), C46(H46), C47(H47), C54(H54),
  C55(H55), C56(H56), C57(H57)
2.d Idealised Me refined as rotating group:
 C29(H29A,H29B,H29C), C36(H36A,H36B,H36C), C41(H41A,H41B,H41C), C42(H42A,H42B,
 H42C), C50(H50A,H50B,H50C), C51(H51A,H51B,H51C), C52(H52A,H52B,H52C), C53(H53A,
 H53B,H53C)
;
_olex2_submission_special_instructions 'No special instructions were received'

loop_
_space_group_symop_operation_xyz
'x, y, z'
'-x, -y, -z'

loop_
_atom_site_label
_atom_site_type_symbol
_atom_site_fract_x
_atom_site_fract_y
_atom_site_fract_z
_atom_site_U_iso_or_equiv
_atom_site_adp_type
_atom_site_occupancy
_atom_site_site_symmetry_order
_atom_site_calc_flag
_atom_site_refinement_flags_posn
_atom_site_refinement_flags_adp
_atom_site_refinement_flags_occupancy
_atom_site_disorder_assembly
_atom_site_disorder_group
F1 F 0.86850(18) 0.61326(16) 0.02537(7) 0.0383(4) Uani 1 1 d . . . . .
F2 F 0.15586(18) 1.07529(18) 0.31820(8) 0.0479(5) Uani 1 1 d . . . . .
F3 F 0.34360(16) 1.08967(14) 0.22383(8) 0.0343(4) Uani 1 1 d . . . . .
F4 F 0.56272(14) 0.90323(12) 0.19939(6) 0.0230(3) Uani 1 1 d . . . . .
F5 F 0.6202(2) 0.55015(16) 0.29134(8) 0.0451(5) Uani 1 1 d . . . . .
F6 F 0.59285(17) 0.66719(15) 0.05948(7) 0.0345(4) Uani 1 1 d . . . . .
F7 F 0.49864(15) 0.69292(15) 0.17439(6) 0.0291(3) Uani 1 1 d . . . . .
F8 F 1.04646(16) 0.57898(17) 0.11126(8) 0.0399(4) Uani 1 1 d . . . . .
F9 F 0.95499(15) 0.60212(14) 0.22701(7) 0.0304(4) Uani 1 1 d . . . . .
F10 F 0.9979(2) 0.7481(2) 0.44425(8) 0.0633(6) Uani 1 1 d . . . . .
F11 F 0.89179(19) 0.5663(2) 0.47169(8) 0.0608(6) Uani 1 1 d . . . . .
F12 F 0.73724(18) 0.52206(15) 0.39758(7) 0.0394(4) Uani 1 1 d . . . . .
F13 F 0.9383(2) 0.88973(18) 0.33877(8) 0.0463(5) Uani 1 1 d . . . . .
F14 F 0.77863(16) 0.85000(13) 0.26512(6) 0.0285(3) Uani 1 1 d . . . . .
F15 F 0.20721(17) 0.87157(18) 0.39469(7) 0.0439(5) Uani 1 1 d . . . . .
F16 F 0.43742(16) 0.68800(14) 0.37660(6) 0.0292(3) Uani 1 1 d . . . . .
N1 N 0.6712(2) 0.24673(17) 0.21172(8) 0.0169(4) Uani 1 1 d . . . . .
C2 C 0.6419(2) 0.3085(2) 0.25928(9) 0.0147(4) Uani 1 1 d . . . . .
H2 H 0.642982 0.388070 0.257839 0.018 Uiso 1 1 calc R . . . .
N2 N 0.6109(2) 0.24876(17) 0.30904(8) 0.0175(4) Uani 1 1 d . . . . .
C1 C 0.1799(4) 0.8076(3) 0.15742(17) 0.0508(9) Uani 1 1 d . . . . .
H1 H 0.247464 0.779688 0.185877 0.061 Uiso 1 1 calc R . . . .
C0AA C 0.2197(4) 0.8157(3) 0.09597(18) 0.0529(9) Uani 1 1 d . . . . .
H0AA H 0.314766 0.792559 0.082322 0.063 Uiso 1 1 calc R . . . .
C3 C 0.1219(4) 0.8571(3) 0.05491(17) 0.0529(9) Uani 1 1 d . . . . .
H3 H 0.149444 0.863552 0.012960 0.064 Uiso 1 1 calc R . . . .
C4 C -0.0180(4) 0.8899(3) 0.07459(16) 0.0477(8) Uani 1 1 d . . . . .
H4 H -0.085564 0.918133 0.046137 0.057 Uiso 1 1 calc R . . . .
C5 C -0.0577(3) 0.8809(3) 0.13588(16) 0.0431(8) Uani 1 1 d . . . . .
H5 H -0.152616 0.902558 0.149554 0.052 Uiso 1 1 calc R . . . .
C6 C 0.0410(3) 0.8404(3) 0.17703(16) 0.0448(8) Uani 1 1 d . . . . .
H6 H 0.013530 0.835067 0.219027 0.054 Uiso 1 1 calc R . . . .
C7 C 0.8209(3) 0.6256(2) 0.08365(11) 0.0273(6) Uani 1 1 d . . . . .
C8 C 0.9103(3) 0.6098(2) 0.12729(12) 0.0264(6) Uani 1 1 d . . . . .
C9 C 0.8594(3) 0.6230(2) 0.18725(11) 0.0219(5) Uani 1 1 d . . . . .
C10 C 0.7209(2) 0.6532(2) 0.20688(10) 0.0180(5) Uani 1 1 d . . . . .
B11 B 0.6527(3) 0.6620(2) 0.27760(12) 0.0199(6) Uani 1 1 d . . . . .
C12 C 0.5118(2) 0.7819(2) 0.28560(10) 0.0190(5) Uani 1 1 d . . . . .
C13 C 0.4797(2) 0.8887(2) 0.24932(10) 0.0195(5) Uani 1 1 d . . . . .
C14 C 0.3637(3) 0.9872(2) 0.25991(12) 0.0256(5) Uani 1 1 d . . . . .
C15 C 0.2696(3) 0.9814(3) 0.30800(12) 0.0298(6) Uani 1 1 d . . . . .
C16 C 0.6822(3) 0.6528(2) 0.10091(11) 0.0236(5) Uani 1 1 d . . . . .
C17 C 0.6370(3) 0.6652(2) 0.16104(11) 0.0210(5) Uani 1 1 d . . . . .
C18 C 0.7535(3) 0.6808(2) 0.32511(10) 0.0215(5) Uani 1 1 d . . . . .
C19 C 0.8071(3) 0.7738(2) 0.31562(11) 0.0231(5) Uani 1 1 d . . . . .
C20 C 0.8884(3) 0.7983(3) 0.35347(13) 0.0324(6) Uani 1 1 d . . . . .
C21 C 0.9188(3) 0.7264(3) 0.40642(13) 0.0409(8) Uani 1 1 d . . . . .
C22 C 0.8655(3) 0.6351(3) 0.41965(12) 0.0381(7) Uani 1 1 d . . . . .
C23 C 0.7863(3) 0.6135(2) 0.37975(12) 0.0285(6) Uani 1 1 d . . . . .
C24 C 0.4149(3) 0.7835(2) 0.33487(11) 0.0226(5) Uani 1 1 d . . . . .
C25 C 0.2957(3) 0.8780(3) 0.34604(11) 0.0289(6) Uani 1 1 d . . . . .
C26 C 0.4022(4) 0.1103(3) 0.48683(14) 0.0416(7) Uani 1 1 d . . . . .
H26 H 0.335431 0.186006 0.477602 0.050 Uiso 1 1 calc R . . . .
C27 C 0.4615(4) 0.0858(3) 0.54122(14) 0.0421(8) Uani 1 1 d . . . . .
H27 H 0.434971 0.144328 0.569629 0.051 Uiso 1 1 calc R . . . .
C28 C 0.5595(4) -0.0242(3) 0.55412(13) 0.0415(8) Uani 1 1 d . . . . .
H28 H 0.600746 -0.040805 0.591335 0.050 Uiso 1 1 calc R . . . .
C29 C 1.0856(3) 0.1349(3) 0.14064(17) 0.0452(8) Uani 1 1 d . . . . .
H29A H 1.057542 0.082666 0.118052 0.068 Uiso 1 1 calc GR . . . .
H29B H 1.150215 0.086072 0.169763 0.068 Uiso 1 1 calc GR . . . .
H29C H 1.130338 0.182828 0.112532 0.068 Uiso 1 1 calc GR . . . .
C30 C 0.9580(3) 0.2182(2) 0.17444(12) 0.0262(6) Uani 1 1 d . . . . .
H30 H 0.923299 0.168511 0.207391 0.031 Uiso 1 1 calc R . . . .
C31 C 0.8438(3) 0.2774(2) 0.13243(11) 0.0218(5) Uani 1 1 d . . . . .
C32 C 0.7061(2) 0.2893(2) 0.15076(10) 0.0171(5) Uani 1 1 d . . . . .
C33 C 0.5629(3) 0.2970(2) 0.36710(10) 0.0180(5) Uani 1 1 d . . . . .
C34 C 0.4264(3) 0.3729(2) 0.37600(10) 0.0205(5) Uani 1 1 d . . . . .
C35 C 0.3228(3) 0.4070(2) 0.32825(11) 0.0256(5) Uani 1 1 d . . . . .
H35 H 0.371562 0.369785 0.290584 0.031 Uiso 1 1 calc R . . . .
C36 C 0.2039(3) 0.3570(3) 0.34870(15) 0.0452(8) Uani 1 1 d . . . . .
H36A H 0.153457 0.393170 0.385289 0.068 Uiso 1 1 calc GR . . . .
H36B H 0.241428 0.270096 0.357261 0.068 Uiso 1 1 calc GR . . . .
H36C H 0.141314 0.375979 0.316571 0.068 Uiso 1 1 calc GR . . . .
C37 C 0.4730(3) 0.3841(2) 0.47814(11) 0.0250(6) Uani 1 1 d . . . . .
H37 H 0.442054 0.414016 0.516611 0.030 Uiso 1 1 calc R . . . .
C38 C 0.6068(3) 0.3080(2) 0.46806(10) 0.0223(5) Uani 1 1 d . . . . .
H38 H 0.666090 0.286218 0.499875 0.027 Uiso 1 1 calc R . . . .
C39 C 0.6562(3) 0.2626(2) 0.41204(10) 0.0200(5) Uani 1 1 d . . . . .
C40 C 0.8038(3) 0.1805(2) 0.40194(11) 0.0223(5) Uani 1 1 d . . . . .
H40 H 0.816491 0.152855 0.360518 0.027 Uiso 1 1 calc R . . . .
C41 C 0.8340(4) 0.0700(3) 0.44722(13) 0.0429(8) Uani 1 1 d . . . . .
H41A H 0.828893 0.094217 0.487999 0.064 Uiso 1 1 calc GR . . . .
H41B H 0.926423 0.014886 0.436943 0.064 Uiso 1 1 calc GR . . . .
H41C H 0.765851 0.030090 0.445764 0.064 Uiso 1 1 calc GR . . . .
C42 C 0.9057(3) 0.2472(3) 0.40472(19) 0.0514(9) Uani 1 1 d . . . . .
H42A H 0.890671 0.312965 0.372749 0.077 Uiso 1 1 calc GR . . . .
H42B H 1.000095 0.191993 0.399038 0.077 Uiso 1 1 calc GR . . . .
H42C H 0.891579 0.279373 0.444162 0.077 Uiso 1 1 calc GR . . . .
C43 C 0.6677(3) 0.1237(2) 0.22900(10) 0.0206(5) Uani 1 1 d . . . . .
H43A H 0.761204 0.063940 0.225553 0.025 Uiso 1 1 calc R . . . .
H43B H 0.607664 0.103283 0.203845 0.025 Uiso 1 1 calc R . . . .
C44 C 0.6073(3) 0.1314(2) 0.29547(10) 0.0231(5) Uani 1 1 d . . . . .
H44A H 0.511895 0.129121 0.299956 0.028 Uiso 1 1 calc R . . . .
H44B H 0.664571 0.065531 0.322091 0.028 Uiso 1 1 calc R . . . .
C45 C 0.8725(3) 0.3215(3) 0.07387(12) 0.0301(6) Uani 1 1 d . . . . .
H45 H 0.964331 0.317477 0.060213 0.036 Uiso 1 1 calc R . . . .
C46 C 0.7695(3) 0.3711(3) 0.03532(11) 0.0329(6) Uani 1 1 d . . . . .
H46 H 0.791060 0.401412 -0.004464 0.039 Uiso 1 1 calc R . . . .
C47 C 0.6351(3) 0.3774(2) 0.05390(11) 0.0276(6) Uani 1 1 d . . . . .
H47 H 0.566173 0.409350 0.026206 0.033 Uiso 1 1 calc R . . . .
C48 C 0.5992(3) 0.3375(2) 0.11254(10) 0.0205(5) Uani 1 1 d . . . . .
C49 C 0.4501(3) 0.3516(2) 0.13457(11) 0.0255(5) Uani 1 1 d . . . . .
H49 H 0.450648 0.294950 0.171397 0.031 Uiso 1 1 calc R . . . .
C50 C 0.3753(3) 0.4781(3) 0.15304(14) 0.0369(7) Uani 1 1 d . . . . .
H50A H 0.424057 0.494714 0.184084 0.055 Uiso 1 1 calc GR . . . .
H50B H 0.280952 0.484964 0.169185 0.055 Uiso 1 1 calc GR . . . .
H50C H 0.372982 0.535648 0.117707 0.055 Uiso 1 1 calc GR . . . .
C51 C 0.3727(3) 0.3211(4) 0.08818(15) 0.0479(8) Uani 1 1 d . . . . .
H51A H 0.365507 0.378447 0.052465 0.072 Uiso 1 1 calc GR . . . .
H51B H 0.280144 0.325155 0.105912 0.072 Uiso 1 1 calc GR . . . .
H51C H 0.422776 0.240200 0.076428 0.072 Uiso 1 1 calc GR . . . .
C52 C 0.9968(3) 0.3104(3) 0.20360(14) 0.0357(7) Uani 1 1 d . . . . .
H52A H 1.033688 0.358842 0.172199 0.054 Uiso 1 1 calc GR . . . .
H52B H 1.066809 0.269333 0.231910 0.054 Uiso 1 1 calc GR . . . .
H52C H 0.914903 0.362324 0.225405 0.054 Uiso 1 1 calc GR . . . .
C53 C 0.2668(3) 0.5419(3) 0.31311(13) 0.0337(6) Uani 1 1 d . . . . .
H53A H 0.220279 0.580789 0.349602 0.051 Uiso 1 1 calc GR . . . .
H53B H 0.201176 0.560215 0.282275 0.051 Uiso 1 1 calc GR . . . .
H53C H 0.343097 0.571525 0.297740 0.051 Uiso 1 1 calc GR . . . .
C54 C 0.3841(3) 0.4169(2) 0.43292(11) 0.0239(5) Uani 1 1 d . . . . .
H54 H 0.293032 0.469991 0.440504 0.029 Uiso 1 1 calc R . . . .
C55 C 0.5534(4) 1.0079(4) -0.05871(16) 0.0551(10) Uani 1 1 d . . . . .
H55 H 0.591503 1.012466 -0.099333 0.066 Uiso 1 1 calc R . . . .
C56 C 0.4152(4) 1.0431(3) -0.04653(15) 0.0460(8) Uani 1 1 d . . . . .
H56 H 0.356008 1.073386 -0.078284 0.055 Uiso 1 1 calc R . . . .
C57 C 0.3607(4) 1.0345(4) 0.01283(16) 0.0593(10) Uani 1 1 d . . . . .
H57 H 0.263752 1.057927 0.021813 0.071 Uiso 1 1 calc R . . . .

loop_
_atom_site_aniso_label
_atom_site_aniso_U_11
_atom_site_aniso_U_22
_atom_site_aniso_U_33
_atom_site_aniso_U_23
_atom_site_aniso_U_13
_atom_site_aniso_U_12
F1 0.0444(10) 0.0479(11) 0.0190(8) -0.0070(7) 0.0110(7) -0.0136(8)
F2 0.0270(9) 0.0518(12) 0.0498(11) -0.0172(9) -0.0012(8) 0.0105(8)
F3 0.0311(9) 0.0226(8) 0.0445(9) 0.0002(7) -0.0142(7) -0.0002(7)
F4 0.0239(8) 0.0207(7) 0.0241(7) 0.0035(6) -0.0001(6) -0.0097(6)
F5 0.0660(13) 0.0330(10) 0.0398(10) -0.0063(8) 0.0067(9) -0.0234(9)
F6 0.0389(9) 0.0424(10) 0.0204(7) -0.0056(7) -0.0067(7) -0.0087(8)
F7 0.0217(8) 0.0424(9) 0.0263(8) -0.0123(7) 0.0018(6) -0.0128(7)
F8 0.0224(8) 0.0513(11) 0.0403(9) -0.0129(8) 0.0116(7) -0.0062(8)
F9 0.0220(8) 0.0352(9) 0.0301(8) -0.0071(7) -0.0056(6) -0.0019(7)
F10 0.0440(12) 0.114(2) 0.0367(10) -0.0034(11) -0.0237(9) -0.0262(12)
F11 0.0395(11) 0.0964(17) 0.0276(9) 0.0259(10) -0.0130(8) -0.0048(11)
F12 0.0430(10) 0.0320(9) 0.0301(8) 0.0147(7) 0.0031(7) -0.0034(8)
F13 0.0506(11) 0.0563(12) 0.0460(10) -0.0104(9) -0.0158(9) -0.0297(10)
F14 0.0403(9) 0.0224(8) 0.0275(8) 0.0047(6) -0.0138(7) -0.0151(7)
F15 0.0278(9) 0.0712(13) 0.0281(9) -0.0130(8) 0.0104(7) -0.0115(9)
F16 0.0369(9) 0.0360(9) 0.0167(7) -0.0021(6) 0.0046(6) -0.0171(7)
N1 0.0235(11) 0.0143(10) 0.0133(9) -0.0006(7) -0.0028(8) -0.0067(8)
C2 0.0160(11) 0.0149(11) 0.0143(10) -0.0004(8) -0.0031(8) -0.0061(9)
N2 0.0247(11) 0.0166(10) 0.0135(9) -0.0020(7) -0.0002(8) -0.0103(9)
C1 0.0390(19) 0.0405(19) 0.063(2) 0.0089(16) 0.0006(16) -0.0068(15)
C0AA 0.045(2) 0.0341(18) 0.068(2) -0.0021(17) 0.0130(18) -0.0038(16)
C3 0.069(3) 0.0366(19) 0.049(2) -0.0107(15) 0.0123(18) -0.0163(18)
C4 0.059(2) 0.0382(18) 0.0478(19) -0.0059(15) -0.0073(17) -0.0163(17)
C5 0.0381(18) 0.0338(17) 0.055(2) -0.0081(14) 0.0003(15) -0.0086(14)
C6 0.0396(18) 0.0434(19) 0.0461(18) 0.0011(15) 0.0025(14) -0.0104(15)
C7 0.0339(15) 0.0242(13) 0.0195(12) -0.0050(10) 0.0082(11) -0.0065(12)
C8 0.0204(13) 0.0251(13) 0.0299(13) -0.0047(11) 0.0058(10) -0.0045(11)
C9 0.0242(13) 0.0182(12) 0.0217(12) -0.0013(9) -0.0031(10) -0.0047(10)
C10 0.0240(13) 0.0126(11) 0.0168(11) -0.0015(8) -0.0008(9) -0.0056(10)
B11 0.0269(15) 0.0184(13) 0.0151(12) -0.0022(10) 0.0021(10) -0.0092(12)
C12 0.0215(12) 0.0218(12) 0.0174(11) -0.0063(9) -0.0003(9) -0.0109(10)
C13 0.0191(12) 0.0230(12) 0.0202(11) -0.0056(9) -0.0011(9) -0.0107(10)
C14 0.0240(13) 0.0248(13) 0.0295(13) -0.0063(10) -0.0088(11) -0.0063(11)
C15 0.0179(13) 0.0348(15) 0.0328(14) -0.0157(12) -0.0047(11) 0.0017(11)
C16 0.0301(14) 0.0221(13) 0.0179(11) -0.0011(9) -0.0046(10) -0.0068(11)
C17 0.0201(12) 0.0211(12) 0.0214(12) -0.0047(9) 0.0039(9) -0.0072(10)
C18 0.0242(13) 0.0184(12) 0.0165(11) -0.0025(9) 0.0008(9) -0.0002(10)
C19 0.0263(13) 0.0211(13) 0.0192(12) -0.0020(9) -0.0048(10) -0.0031(11)
C20 0.0287(15) 0.0387(16) 0.0313(14) -0.0084(12) -0.0064(11) -0.0097(13)
C21 0.0250(15) 0.071(2) 0.0223(14) -0.0079(14) -0.0086(11) -0.0060(15)
C22 0.0242(15) 0.054(2) 0.0199(13) 0.0087(13) -0.0038(11) 0.0053(14)
C23 0.0253(14) 0.0271(14) 0.0226(13) 0.0032(10) 0.0016(10) 0.0022(11)
C24 0.0273(13) 0.0285(14) 0.0171(11) -0.0060(10) -0.0014(10) -0.0149(11)
C25 0.0205(13) 0.0468(17) 0.0205(12) -0.0139(11) 0.0037(10) -0.0104(12)
C26 0.055(2) 0.0358(17) 0.0404(17) 0.0013(13) -0.0047(15) -0.0247(16)
C27 0.065(2) 0.0405(18) 0.0323(15) -0.0081(13) 0.0031(15) -0.0328(17)
C28 0.065(2) 0.049(2) 0.0262(14) 0.0031(13) -0.0072(14) -0.0402(18)
C29 0.0259(16) 0.0403(18) 0.067(2) -0.0243(16) -0.0080(15) -0.0002(14)
C30 0.0207(13) 0.0242(13) 0.0332(14) -0.0026(11) -0.0043(11) -0.0058(11)
C31 0.0235(13) 0.0178(12) 0.0227(12) -0.0032(9) -0.0002(10) -0.0051(10)
C32 0.0232(12) 0.0151(11) 0.0131(10) -0.0022(8) -0.0002(9) -0.0064(10)
C33 0.0277(13) 0.0186(12) 0.0116(10) -0.0023(8) 0.0017(9) -0.0136(10)
C34 0.0267(13) 0.0219(12) 0.0172(11) -0.0019(9) -0.0005(9) -0.0140(11)
C35 0.0238(13) 0.0311(14) 0.0243(13) -0.0064(11) -0.0010(10) -0.0110(11)
C36 0.0419(19) 0.063(2) 0.0449(18) -0.0033(16) -0.0072(14) -0.0350(18)
C37 0.0379(15) 0.0258(13) 0.0157(11) -0.0073(10) 0.0061(10) -0.0170(12)
C38 0.0306(14) 0.0273(13) 0.0140(11) -0.0021(9) -0.0011(10) -0.0163(11)
C39 0.0272(13) 0.0203(12) 0.0162(11) -0.0009(9) 0.0000(9) -0.0133(11)
C40 0.0275(13) 0.0238(13) 0.0158(11) -0.0046(9) -0.0010(10) -0.0079(11)
C41 0.050(2) 0.0371(17) 0.0255(14) 0.0065(12) -0.0039(13) 0.0035(15)
C42 0.0278(17) 0.049(2) 0.085(3) -0.0358(19) 0.0111(16) -0.0168(15)
C43 0.0314(14) 0.0150(12) 0.0174(11) -0.0021(9) -0.0002(10) -0.0105(10)
C44 0.0380(15) 0.0202(12) 0.0163(11) -0.0013(9) -0.0006(10) -0.0172(11)
C45 0.0303(15) 0.0342(15) 0.0244(13) -0.0046(11) 0.0101(11) -0.0123(12)
C46 0.0489(18) 0.0328(15) 0.0142(12) 0.0007(10) 0.0065(11) -0.0137(14)
C47 0.0369(15) 0.0274(14) 0.0160(12) 0.0018(10) -0.0060(11) -0.0075(12)
C48 0.0258(13) 0.0177(12) 0.0170(11) -0.0028(9) -0.0031(9) -0.0050(10)
C49 0.0236(13) 0.0297(14) 0.0234(12) -0.0008(10) -0.0069(10) -0.0080(11)
C50 0.0282(15) 0.0376(17) 0.0409(17) -0.0084(13) -0.0010(12) -0.0044(13)
C51 0.0392(18) 0.066(2) 0.0483(19) -0.0194(17) -0.0104(15) -0.0237(17)
C52 0.0348(16) 0.0309(16) 0.0418(16) -0.0043(13) -0.0133(13) -0.0075(13)
C53 0.0308(15) 0.0345(16) 0.0336(15) -0.0037(12) -0.0110(12) -0.0047(13)
C54 0.0277(14) 0.0242(13) 0.0208(12) -0.0064(10) 0.0057(10) -0.0107(11)
C55 0.057(2) 0.074(3) 0.0350(17) 0.0035(17) 0.0010(16) -0.027(2)
C56 0.055(2) 0.0426(19) 0.0378(17) 0.0035(14) -0.0071(15) -0.0132(17)
C57 0.051(2) 0.081(3) 0.0421(19) -0.0038(19) -0.0008(16) -0.017(2)

loop_
_atom_type_symbol
_atom_type_description
_atom_type_scat_dispersion_real
_atom_type_scat_dispersion_imag
_atom_type_scat_source
C C 0.0033 0.0016 'International Tables Vol C Tables 4.2.6.8 and 6.1.1.4'
H H 0.0000 0.0000 'International Tables Vol C Tables 4.2.6.8 and 6.1.1.4'
B B 0.0013 0.0007 'International Tables Vol C Tables 4.2.6.8 and 6.1.1.4'
F F 0.0171 0.0103 'International Tables Vol C Tables 4.2.6.8 and 6.1.1.4'
N N 0.0061 0.0033 'International Tables Vol C Tables 4.2.6.8 and 6.1.1.4'

loop_
_geom_angle_atom_site_label_1
_geom_angle_atom_site_label_2
_geom_angle_atom_site_label_3
_geom_angle
_geom_angle_site_symmetry_1
_geom_angle_site_symmetry_3
_geom_angle_publ_flag
C2 N1 C32 125.78(19) . . ?
C2 N1 C43 110.69(18) . . ?
C32 N1 C43 123.51(18) . . ?
N1 C2 H2 123.5 . . ?
N1 C2 N2 113.1(2) . . ?
N2 C2 H2 123.5 . . ?
C2 N2 C33 125.4(2) . . ?
C2 N2 C44 110.33(18) . . ?
C33 N2 C44 123.42(18) . . ?
C0AA C1 H1 120.2 . . ?
C6 C1 H1 120.2 . . ?
C6 C1 C0AA 119.7(4) . . ?
C1 C0AA H0AA 120.0 . . ?
C3 C0AA C1 120.1(3) . . ?
C3 C0AA H0AA 120.0 . . ?
C0AA C3 H3 119.9 . . ?
C0AA C3 C4 120.3(3) . . ?
C4 C3 H3 119.9 . . ?
C3 C4 H4 120.2 . . ?
C5 C4 C3 119.6(3) . . ?
C5 C4 H4 120.2 . . ?
C4 C5 H5 120.0 . . ?
C6 C5 C4 119.9(3) . . ?
C6 C5 H5 120.0 . . ?
C1 C6 H6 119.8 . . ?
C5 C6 C1 120.4(3) . . ?
C5 C6 H6 119.8 . . ?
F1 C7 C8 120.5(2) . . ?
F1 C7 C16 120.7(2) . . ?
C8 C7 C16 118.8(2) . . ?
F8 C8 C7 119.3(2) . . ?
F8 C8 C9 120.9(2) . . ?
C7 C8 C9 119.8(2) . . ?
F9 C9 C8 115.5(2) . . ?
F9 C9 C10 120.6(2) . . ?
C10 C9 C8 123.9(2) . . ?
C9 C10 B11 126.9(2) . . ?
C9 C10 C17 113.4(2) . . ?
C17 C10 B11 119.3(2) . . ?
F5 B11 C10 103.08(19) . . ?
F5 B11 C12 111.5(2) . . ?
F5 B11 C18 113.8(2) . . ?
C10 B11 C12 112.43(19) . . ?
C10 B11 C18 114.0(2) . . ?
C18 B11 C12 102.32(19) . . ?
C13 C12 B11 127.0(2) . . ?
C13 C12 C24 112.8(2) . . ?
C24 C12 B11 120.1(2) . . ?
F4 C13 C12 120.9(2) . . ?
F4 C13 C14 114.8(2) . . ?
C12 C13 C14 124.3(2) . . ?
F3 C14 C13 120.4(2) . . ?
F3 C14 C15 119.6(2) . . ?
C15 C14 C13 120.0(2) . . ?
F2 C15 C14 120.6(3) . . ?
F2 C15 C25 120.7(3) . . ?
C14 C15 C25 118.6(2) . . ?
F6 C16 C7 120.1(2) . . ?
F6 C16 C17 120.8(2) . . ?
C7 C16 C17 119.1(2) . . ?
F7 C17 C10 119.4(2) . . ?
F7 C17 C16 115.6(2) . . ?
C16 C17 C10 125.0(2) . . ?
C19 C18 B11 122.0(2) . . ?
C19 C18 C23 112.3(2) . . ?
C23 C18 B11 125.6(2) . . ?
F14 C19 C18 118.8(2) . . ?
F14 C19 C20 115.3(2) . . ?
C20 C19 C18 125.9(2) . . ?
F13 C20 C19 120.8(2) . . ?
F13 C20 C21 120.7(3) . . ?
C21 C20 C19 118.5(3) . . ?
F10 C21 C20 119.9(3) . . ?
F10 C21 C22 121.5(3) . . ?
C22 C21 C20 118.7(3) . . ?
F11 C22 C21 119.1(3) . . ?
F11 C22 C23 120.4(3) . . ?
C21 C22 C23 120.4(2) . . ?
F12 C23 C18 120.2(2) . . ?
F12 C23 C22 115.6(2) . . ?
C22 C23 C18 124.1(3) . . ?
F16 C24 C12 119.5(2) . . ?
F16 C24 C25 115.7(2) . . ?
C25 C24 C12 124.8(2) . . ?
F15 C25 C15 119.7(3) . . ?
F15 C25 C24 120.9(3) . . ?
C15 C25 C24 119.4(2) . . ?
C27 C26 H26 120.1 . . ?
C27 C26 C28 119.8(3) . 2_656 ?
C28 C26 H26 120.1 2_656 . ?
C26 C27 H27 120.1 . . ?
C26 C27 C28 119.8(3) . . ?
C28 C27 H27 120.1 . . ?
C26 C28 H28 119.8 2_656 . ?
C27 C28 C26 120.5(3) . 2_656 ?
C27 C28 H28 119.8 . . ?
H29A C29 H29B 109.5 . . ?
H29A C29 H29C 109.5 . . ?
H29B C29 H29C 109.5 . . ?
C30 C29 H29A 109.5 . . ?
C30 C29 H29B 109.5 . . ?
C30 C29 H29C 109.5 . . ?
C29 C30 H30 108.0 . . ?
C31 C30 C29 110.9(2) . . ?
C31 C30 H30 108.0 . . ?
C31 C30 C52 111.7(2) . . ?
C52 C30 C29 110.3(2) . . ?
C52 C30 H30 108.0 . . ?
C32 C31 C30 121.8(2) . . ?
C45 C31 C30 121.1(2) . . ?
C45 C31 C32 117.1(2) . . ?
C31 C32 N1 119.0(2) . . ?
C48 C32 N1 117.5(2) . . ?
C48 C32 C31 123.5(2) . . ?
C34 C33 N2 118.9(2) . . ?
C34 C33 C39 123.6(2) . . ?
C39 C33 N2 117.5(2) . . ?
C33 C34 C35 123.9(2) . . ?
C54 C34 C33 116.9(2) . . ?
C54 C34 C35 119.1(2) . . ?
C34 C35 H35 107.9 . . ?
C34 C35 C36 110.7(2) . . ?
C36 C35 H35 107.9 . . ?
C53 C35 C34 111.9(2) . . ?
C53 C35 H35 107.9 . . ?
C53 C35 C36 110.5(2) . . ?
C35 C36 H36A 109.5 . . ?
C35 C36 H36B 109.5 . . ?
C35 C36 H36C 109.5 . . ?
H36A C36 H36B 109.5 . . ?
H36A C36 H36C 109.5 . . ?
H36B C36 H36C 109.5 . . ?
C38 C37 H37 119.6 . . ?
C54 C37 H37 119.6 . . ?
C54 C37 C38 120.8(2) . . ?
C37 C38 H38 119.4 . . ?
C37 C38 C39 121.3(2) . . ?
C39 C38 H38 119.4 . . ?
C33 C39 C40 123.2(2) . . ?
C38 C39 C33 116.6(2) . . ?
C38 C39 C40 120.2(2) . . ?
C39 C40 H40 107.9 . . ?
C39 C40 C41 111.4(2) . . ?
C39 C40 C42 111.0(2) . . ?
C41 C40 H40 107.9 . . ?
C41 C40 C42 110.7(3) . . ?
C42 C40 H40 107.9 . . ?
C40 C41 H41A 109.5 . . ?
C40 C41 H41B 109.5 . . ?
C40 C41 H41C 109.5 . . ?
H41A C41 H41B 109.5 . . ?
H41A C41 H41C 109.5 . . ?
H41B C41 H41C 109.5 . . ?
C40 C42 H42A 109.5 . . ?
C40 C42 H42B 109.5 . . ?
C40 C42 H42C 109.5 . . ?
H42A C42 H42B 109.5 . . ?
H42A C42 H42C 109.5 . . ?
H42B C42 H42C 109.5 . . ?
N1 C43 H43A 111.4 . . ?
N1 C43 H43B 111.4 . . ?
N1 C43 C44 102.05(18) . . ?
H43A C43 H43B 109.2 . . ?
C44 C43 H43A 111.4 . . ?
C44 C43 H43B 111.4 . . ?
N2 C44 C43 102.65(18) . . ?
N2 C44 H44A 111.2 . . ?
N2 C44 H44B 111.2 . . ?
C43 C44 H44A 111.2 . . ?
C43 C44 H44B 111.2 . . ?
H44A C44 H44B 109.2 . . ?
C31 C45 H45 119.6 . . ?
C46 C45 C31 120.9(3) . . ?
C46 C45 H45 119.6 . . ?
C45 C46 H46 119.6 . . ?
C45 C46 C47 120.8(2) . . ?
C47 C46 H46 119.6 . . ?
C46 C47 H47 119.5 . . ?
C46 C47 C48 121.1(2) . . ?
C48 C47 H47 119.5 . . ?
C32 C48 C49 122.0(2) . . ?
C47 C48 C32 116.6(2) . . ?
C47 C48 C49 121.4(2) . . ?
C48 C49 H49 107.7 . . ?
C48 C49 C50 110.1(2) . . ?
C48 C49 C51 113.0(2) . . ?
C50 C49 H49 107.7 . . ?
C50 C49 C51 110.6(2) . . ?
C51 C49 H49 107.7 . . ?
C49 C50 H50A 109.5 . . ?
C49 C50 H50B 109.5 . . ?
C49 C50 H50C 109.5 . . ?
H50A C50 H50B 109.5 . . ?
H50A C50 H50C 109.5 . . ?
H50B C50 H50C 109.5 . . ?
C49 C51 H51A 109.5 . . ?
C49 C51 H51B 109.5 . . ?
C49 C51 H51C 109.5 . . ?
H51A C51 H51B 109.5 . . ?
H51A C51 H51C 109.5 . . ?
H51B C51 H51C 109.5 . . ?
C30 C52 H52A 109.5 . . ?
C30 C52 H52B 109.5 . . ?
C30 C52 H52C 109.5 . . ?
H52A C52 H52B 109.5 . . ?
H52A C52 H52C 109.5 . . ?
H52B C52 H52C 109.5 . . ?
C35 C53 H53A 109.5 . . ?
C35 C53 H53B 109.5 . . ?
C35 C53 H53C 109.5 . . ?
H53A C53 H53B 109.5 . . ?
H53A C53 H53C 109.5 . . ?
H53B C53 H53C 109.5 . . ?
C34 C54 H54 119.6 . . ?
C37 C54 C34 120.8(2) . . ?
C37 C54 H54 119.6 . . ?
C56 C55 H55 119.7 . . ?
C56 C55 C57 120.5(3) . 2_675 ?
C57 C55 H55 119.7 2_675 . ?
C55 C56 H56 120.4 . . ?
C55 C56 C57 119.2(3) . . ?
C57 C56 H56 120.4 . . ?
C55 C57 C56 120.2(4) 2_675 . ?
C55 C57 H57 119.9 2_675 . ?
C56 C57 H57 119.9 . . ?

loop_
_geom_bond_atom_site_label_1
_geom_bond_atom_site_label_2
_geom_bond_distance
_geom_bond_site_symmetry_2
_geom_bond_publ_flag
F1 C7 1.345(3) . ?
F2 C15 1.342(3) . ?
F3 C14 1.349(3) . ?
F4 C13 1.358(3) . ?
F5 B11 1.472(3) . ?
F6 C16 1.342(3) . ?
F7 C17 1.361(3) . ?
F8 C8 1.346(3) . ?
F9 C9 1.350(3) . ?
F10 C21 1.346(3) . ?
F11 C22 1.341(3) . ?
F12 C23 1.352(3) . ?
F13 C20 1.348(3) . ?
F14 C19 1.357(3) . ?
F15 C25 1.350(3) . ?
F16 C24 1.356(3) . ?
N1 C2 1.315(3) . ?
N1 C32 1.445(3) . ?
N1 C43 1.484(3) . ?
C2 H2 0.9500 . ?
C2 N2 1.315(3) . ?
N2 C33 1.449(3) . ?
N2 C44 1.481(3) . ?
C1 H1 0.9500 . ?
C1 C0AA 1.390(5) . ?
C1 C6 1.387(5) . ?
C0AA H0AA 0.9500 . ?
C0AA C3 1.374(5) . ?
C3 H3 0.9500 . ?
C3 C4 1.396(5) . ?
C4 H4 0.9500 . ?
C4 C5 1.386(5) . ?
C5 H5 0.9500 . ?
C5 C6 1.380(5) . ?
C6 H6 0.9500 . ?
C7 C8 1.377(4) . ?
C7 C16 1.379(4) . ?
C8 C9 1.389(4) . ?
C9 C10 1.384(4) . ?
C10 B11 1.655(3) . ?
C10 C17 1.385(3) . ?
B11 C12 1.673(4) . ?
B11 C18 1.657(4) . ?
C12 C13 1.386(3) . ?
C12 C24 1.397(3) . ?
C13 C14 1.387(4) . ?
C14 C15 1.375(4) . ?
C15 C25 1.376(4) . ?
C16 C17 1.380(3) . ?
C18 C19 1.384(4) . ?
C18 C23 1.390(3) . ?
C19 C20 1.380(4) . ?
C20 C21 1.378(4) . ?
C21 C22 1.367(5) . ?
C22 C23 1.380(4) . ?
C24 C25 1.383(4) . ?
C26 H26 0.9500 . ?
C26 C27 1.383(4) . ?
C26 C28 1.385(5) 2_656 ?
C27 H27 0.9500 . ?
C27 C28 1.384(5) . ?
C28 H28 0.9500 . ?
C29 H29A 0.9800 . ?
C29 H29B 0.9800 . ?
C29 H29C 0.9800 . ?
C29 C30 1.536(4) . ?
C30 H30 1.0000 . ?
C30 C31 1.523(3) . ?
C30 C52 1.527(4) . ?
C31 C32 1.400(3) . ?
C31 C45 1.389(4) . ?
C32 C48 1.401(3) . ?
C33 C34 1.403(4) . ?
C33 C39 1.405(3) . ?
C34 C35 1.526(3) . ?
C34 C54 1.401(3) . ?
C35 H35 1.0000 . ?
C35 C36 1.541(4) . ?
C35 C53 1.525(4) . ?
C36 H36A 0.9800 . ?
C36 H36B 0.9800 . ?
C36 H36C 0.9800 . ?
C37 H37 0.9500 . ?
C37 C38 1.385(4) . ?
C37 C54 1.381(4) . ?
C38 H38 0.9500 . ?
C38 C39 1.396(3) . ?
C39 C40 1.519(4) . ?
C40 H40 1.0000 . ?
C40 C41 1.529(4) . ?
C40 C42 1.531(4) . ?
C41 H41A 0.9800 . ?
C41 H41B 0.9800 . ?
C41 H41C 0.9800 . ?
C42 H42A 0.9800 . ?
C42 H42B 0.9800 . ?
C42 H42C 0.9800 . ?
C43 H43A 0.9900 . ?
C43 H43B 0.9900 . ?
C43 C44 1.544(3) . ?
C44 H44A 0.9900 . ?
C44 H44B 0.9900 . ?
C45 H45 0.9500 . ?
C45 C46 1.378(4) . ?
C46 H46 0.9500 . ?
C46 C47 1.384(4) . ?
C47 H47 0.9500 . ?
C47 C48 1.393(3) . ?
C48 C49 1.523(4) . ?
C49 H49 1.0000 . ?
C49 C50 1.527(4) . ?
C49 C51 1.528(4) . ?
C50 H50A 0.9800 . ?
C50 H50B 0.9800 . ?
C50 H50C 0.9800 . ?
C51 H51A 0.9800 . ?
C51 H51B 0.9800 . ?
C51 H51C 0.9800 . ?
C52 H52A 0.9800 . ?
C52 H52B 0.9800 . ?
C52 H52C 0.9800 . ?
C53 H53A 0.9800 . ?
C53 H53B 0.9800 . ?
C53 H53C 0.9800 . ?
C54 H54 0.9500 . ?
C55 H55 0.9500 . ?
C55 C56 1.352(5) . ?
C55 C57 1.374(5) 2_675 ?
C56 H56 0.9500 . ?
C56 C57 1.386(5) . ?
C57 H57 0.9500 . ?

loop_
_geom_torsion_atom_site_label_1
_geom_torsion_atom_site_label_2
_geom_torsion_atom_site_label_3
_geom_torsion_atom_site_label_4
_geom_torsion
_geom_torsion_site_symmetry_1
_geom_torsion_site_symmetry_2
_geom_torsion_site_symmetry_3
_geom_torsion_site_symmetry_4
_geom_torsion_publ_flag
F1 C7 C8 F8 -1.5(4) . . . . ?
F1 C7 C8 C9 179.9(2) . . . . ?
F1 C7 C16 F6 0.0(4) . . . . ?
F1 C7 C16 C17 -179.8(2) . . . . ?
F2 C15 C25 F15 -1.0(4) . . . . ?
F2 C15 C25 C24 -179.0(2) . . . . ?
F3 C14 C15 F2 2.1(4) . . . . ?
F3 C14 C15 C25 -176.7(2) . . . . ?
F4 C13 C14 F3 -3.3(3) . . . . ?
F4 C13 C14 C15 177.7(2) . . . . ?
F5 B11 C12 C13 -141.3(2) . . . . ?
F5 B11 C12 C24 42.4(3) . . . . ?
F5 B11 C18 C19 172.8(2) . . . . ?
F5 B11 C18 C23 -11.9(4) . . . . ?
F6 C16 C17 F7 -0.2(3) . . . . ?
F6 C16 C17 C10 -179.4(2) . . . . ?
F8 C8 C9 F9 -0.5(4) . . . . ?
F8 C8 C9 C10 -179.3(2) . . . . ?
F9 C9 C10 B11 -3.1(4) . . . . ?
F9 C9 C10 C17 -176.6(2) . . . . ?
F10 C21 C22 F11 0.5(5) . . . . ?
F10 C21 C22 C23 -179.1(3) . . . . ?
F11 C22 C23 F12 1.3(4) . . . . ?
F11 C22 C23 C18 179.6(3) . . . . ?
F13 C20 C21 F10 0.7(5) . . . . ?
F13 C20 C21 C22 179.7(3) . . . . ?
F14 C19 C20 F13 -2.2(4) . . . . ?
F14 C19 C20 C21 178.4(3) . . . . ?
F16 C24 C25 F15 -2.1(3) . . . . ?
F16 C24 C25 C15 175.8(2) . . . . ?
N1 C2 N2 C33 -174.3(2) . . . . ?
N1 C2 N2 C44 -4.6(3) . . . . ?
N1 C32 C48 C47 -179.7(2) . . . . ?
N1 C32 C48 C49 3.3(3) . . . . ?
N1 C43 C44 N2 -10.4(2) . . . . ?
C2 N1 C32 C31 87.5(3) . . . . ?
C2 N1 C32 C48 -94.3(3) . . . . ?
C2 N1 C43 C44 8.6(3) . . . . ?
C2 N2 C33 C34 75.3(3) . . . . ?
C2 N2 C33 C39 -106.0(3) . . . . ?
C2 N2 C44 C43 9.6(3) . . . . ?
N2 C33 C34 C35 1.0(3) . . . . ?
N2 C33 C34 C54 179.6(2) . . . . ?
N2 C33 C39 C38 -178.6(2) . . . . ?
N2 C33 C39 C40 1.4(3) . . . . ?
C1 C0AA C3 C4 -0.8(5) . . . . ?
C0AA C1 C6 C5 0.1(5) . . . . ?
C0AA C3 C4 C5 0.3(5) . . . . ?
C3 C4 C5 C6 0.4(5) . . . . ?
C4 C5 C6 C1 -0.6(5) . . . . ?
C6 C1 C0AA C3 0.6(5) . . . . ?
C7 C8 C9 F9 178.0(2) . . . . ?
C7 C8 C9 C10 -0.7(4) . . . . ?
C7 C16 C17 F7 179.5(2) . . . . ?
C7 C16 C17 C10 0.4(4) . . . . ?
C8 C7 C16 F6 -179.1(2) . . . . ?
C8 C7 C16 C17 1.1(4) . . . . ?
C8 C9 C10 B11 175.6(2) . . . . ?
C8 C9 C10 C17 2.1(4) . . . . ?
C9 C10 B11 F5 -102.3(3) . . . . ?
C9 C10 B11 C12 137.5(2) . . . . ?
C9 C10 B11 C18 21.6(3) . . . . ?
C9 C10 C17 F7 179.0(2) . . . . ?
C9 C10 C17 C16 -1.9(4) . . . . ?
C10 B11 C12 C13 -26.1(3) . . . . ?
C10 B11 C12 C24 157.6(2) . . . . ?
C10 B11 C18 C19 55.0(3) . . . . ?
C10 B11 C18 C23 -129.8(3) . . . . ?
B11 C10 C17 F7 4.9(3) . . . . ?
B11 C10 C17 C16 -176.0(2) . . . . ?
B11 C12 C13 F4 3.3(4) . . . . ?
B11 C12 C13 C14 -176.9(2) . . . . ?
B11 C12 C24 F16 1.2(3) . . . . ?
B11 C12 C24 C25 179.5(2) . . . . ?
B11 C18 C19 F14 -1.6(4) . . . . ?
B11 C18 C19 C20 178.1(3) . . . . ?
B11 C18 C23 F12 1.4(4) . . . . ?
B11 C18 C23 C22 -176.8(3) . . . . ?
C12 B11 C18 C19 -66.7(3) . . . . ?
C12 B11 C18 C23 108.6(3) . . . . ?
C12 C13 C14 F3 176.9(2) . . . . ?
C12 C13 C14 C15 -2.1(4) . . . . ?
C12 C24 C25 F15 179.6(2) . . . . ?
C12 C24 C25 C15 -2.5(4) . . . . ?
C13 C12 C24 F16 -175.6(2) . . . . ?
C13 C12 C24 C25 2.7(3) . . . . ?
C13 C14 C15 F2 -178.9(2) . . . . ?
C13 C14 C15 C25 2.3(4) . . . . ?
C14 C15 C25 F15 177.8(2) . . . . ?
C14 C15 C25 C24 -0.2(4) . . . . ?
C16 C7 C8 F8 177.6(2) . . . . ?
C16 C7 C8 C9 -1.0(4) . . . . ?
C17 C10 B11 F5 70.9(3) . . . . ?
C17 C10 B11 C12 -49.3(3) . . . . ?
C17 C10 B11 C18 -165.2(2) . . . . ?
C18 B11 C12 C13 96.6(3) . . . . ?
C18 B11 C12 C24 -79.7(2) . . . . ?
C18 C19 C20 F13 178.1(3) . . . . ?
C18 C19 C20 C21 -1.2(4) . . . . ?
C19 C18 C23 F12 177.1(2) . . . . ?
C19 C18 C23 C22 -1.2(4) . . . . ?
C19 C20 C21 F10 -180.0(3) . . . . ?
C19 C20 C21 C22 -1.0(4) . . . . ?
C20 C21 C22 F11 -178.5(3) . . . . ?
C20 C21 C22 C23 2.0(5) . . . . ?
C21 C22 C23 F12 -179.2(3) . . . . ?
C21 C22 C23 C18 -0.8(5) . . . . ?
C23 C18 C19 F14 -177.4(2) . . . . ?
C23 C18 C19 C20 2.2(4) . . . . ?
C24 C12 C13 F4 179.8(2) . . . . ?
C24 C12 C13 C14 -0.4(3) . . . . ?
C26 C27 C28 C26 -0.5(5) . . . 2_656 ?
C28 C26 C27 C28 0.5(5) 2_656 . . . ?
C29 C30 C31 C32 137.4(3) . . . . ?
C29 C30 C31 C45 -42.2(3) . . . . ?
C30 C31 C32 N1 1.6(3) . . . . ?
C30 C31 C32 C48 -176.5(2) . . . . ?
C30 C31 C45 C46 177.6(3) . . . . ?
C31 C32 C48 C47 -1.5(4) . . . . ?
C31 C32 C48 C49 -178.5(2) . . . . ?
C31 C45 C46 C47 -0.5(4) . . . . ?
C32 N1 C2 N2 178.6(2) . . . . ?
C32 N1 C43 C44 -172.9(2) . . . . ?
C32 C31 C45 C46 -2.0(4) . . . . ?
C32 C48 C49 C50 95.5(3) . . . . ?
C32 C48 C49 C51 -140.3(3) . . . . ?
C33 N2 C44 C43 179.6(2) . . . . ?
C33 C34 C35 C36 114.7(3) . . . . ?
C33 C34 C35 C53 -121.5(3) . . . . ?
C33 C34 C54 C37 -1.4(3) . . . . ?
C33 C39 C40 C41 -122.7(3) . . . . ?
C33 C39 C40 C42 113.5(3) . . . . ?
C34 C33 C39 C38 0.0(3) . . . . ?
C34 C33 C39 C40 -180.0(2) . . . . ?
C35 C34 C54 C37 177.3(2) . . . . ?
C37 C38 C39 C33 -0.7(3) . . . . ?
C37 C38 C39 C40 179.3(2) . . . . ?
C38 C37 C54 C34 0.8(4) . . . . ?
C38 C39 C40 C41 57.3(3) . . . . ?
C38 C39 C40 C42 -66.5(3) . . . . ?
C39 C33 C34 C35 -177.6(2) . . . . ?
C39 C33 C34 C54 1.0(3) . . . . ?
C43 N1 C2 N2 -2.9(3) . . . . ?
C43 N1 C32 C31 -90.8(3) . . . . ?
C43 N1 C32 C48 87.5(3) . . . . ?
C44 N2 C33 C34 -93.1(3) . . . . ?
C44 N2 C33 C39 85.6(3) . . . . ?
C45 C31 C32 N1 -178.8(2) . . . . ?
C45 C31 C32 C48 3.1(4) . . . . ?
C45 C46 C47 C48 2.2(4) . . . . ?
C46 C47 C48 C32 -1.2(4) . . . . ?
C46 C47 C48 C49 175.9(3) . . . . ?
C47 C48 C49 C50 -81.3(3) . . . . ?
C47 C48 C49 C51 42.9(4) . . . . ?
C52 C30 C31 C32 -99.2(3) . . . . ?
C52 C30 C31 C45 81.2(3) . . . . ?
C54 C34 C35 C36 -63.9(3) . . . . ?
C54 C34 C35 C53 59.9(3) . . . . ?
C54 C37 C38 C39 0.3(4) . . . . ?
C55 C56 C57 C55 0.9(7) . . . 2_675 ?
C57 C55 C56 C57 -0.9(7) 2_675 . . . ?
